data_4330355
loop_
_publ_author_name
'Sergio S. Rozenel'
'John Arnold'

_publ_section_title
;
 Bimetallic Ruthenium PNP Pincer Complex As a Platform to Model Proposed
 Intermediates in Dinitrogen Reduction to Ammonia
;
_journal_name_full 'Inorganic Chemistry'
_journal_page_first 9730
_journal_page_last 9739
_journal_paper_doi 10.1021/ic3010322
_journal_volume 51
_journal_year 2012
_chemical_formula_moiety 'C32 H74 Cl3 N2 P4 Ru2, C24 H20 B'
_chemical_formula_sum 'C56 H94 B Cl3 N2 P4 Ru2'
_chemical_formula_weight 1238.51
_chemical_name_common '[(HPNPRu)2(Cl)3]BPh4 (10)'
_chemical_name_systematic
;
 ?
;
_space_group_IT_number 14
_symmetry_cell_setting monoclinic
_symmetry_space_group_name_Hall '-P 2ybc'
_symmetry_space_group_name_H-M 'P 1 21/c 1'
_atom_sites_solution_hydrogens geom
_atom_sites_solution_primary direct
_atom_sites_solution_secondary difmap
_audit_creation_method SHELXL-97
_cell_angle_alpha 90.00
_cell_angle_beta 95.7470(10)
_cell_angle_gamma 90.00
_cell_formula_units_Z 4
_cell_length_a 15.8722(14)
_cell_length_b 19.2210(17)
_cell_length_c 19.4031(17)
_cell_measurement_reflns_used 9970
_cell_measurement_temperature 109(2)
_cell_measurement_theta_max 25.39
_cell_measurement_theta_min 2.75
_cell_volume 5889.7(9)
_computing_cell_refinement 'Bruker SAINT'
_computing_data_collection 'Bruker APEX2'
_computing_data_reduction 'Bruker SAINT'
_computing_molecular_graphics ORTEP-32
_computing_publication_material WinGX
_computing_structure_refinement 'SHELXS-97 (Sheldrick, 2008)'
_computing_structure_solution SIR-2004
_diffrn_ambient_temperature 109(2)
_diffrn_detector_area_resol_mean 8.192
_diffrn_measured_fraction_theta_full 0.999
_diffrn_measured_fraction_theta_max 0.996
_diffrn_measurement_device_type 'Bruker SMART 1000 CCD'
_diffrn_measurement_method 'phi and omega scans'
_diffrn_radiation_monochromator graphite
_diffrn_radiation_source 'fine-focus sealed tube'
_diffrn_radiation_type MoK\a
_diffrn_radiation_wavelength 0.71073
_diffrn_reflns_av_R_equivalents 0.0458
_diffrn_reflns_av_sigmaI/netI 0.0337
_diffrn_reflns_limit_h_max 19
_diffrn_reflns_limit_h_min -19
_diffrn_reflns_limit_k_max 23
_diffrn_reflns_limit_k_min -23
_diffrn_reflns_limit_l_max 23
_diffrn_reflns_limit_l_min -23
_diffrn_reflns_number 67389
_diffrn_reflns_theta_full 25.00
_diffrn_reflns_theta_max 25.46
_diffrn_reflns_theta_min 2.36
_exptl_absorpt_coefficient_mu 0.795
_exptl_absorpt_correction_T_max 0.909
_exptl_absorpt_correction_T_min 0.782
_exptl_absorpt_correction_type multi-scan
_exptl_absorpt_process_details SADABS
_exptl_crystal_colour orange
_exptl_crystal_density_diffrn 1.397
_exptl_crystal_description block
_exptl_crystal_F_000 2592
_exptl_crystal_size_max 0.31
_exptl_crystal_size_mid 0.27
_exptl_crystal_size_min 0.12
_refine_diff_density_max 0.860
_refine_diff_density_min -0.753
_refine_diff_density_rms 0.140
_refine_ls_extinction_method none
_refine_ls_goodness_of_fit_ref 1.376
_refine_ls_hydrogen_treatment constr
_refine_ls_matrix_type full
_refine_ls_number_parameters 681
_refine_ls_number_reflns 10916
_refine_ls_number_restraints 0
_refine_ls_restrained_S_all 1.376
_refine_ls_R_factor_all 0.0962
_refine_ls_R_factor_gt 0.0816
_refine_ls_shift/su_max 0.001
_refine_ls_shift/su_mean 0.000
_refine_ls_structure_factor_coef Fsqd
_refine_ls_weighting_details 'calc w=1/[\s^2^(Fo^2^)+(0.0000P)^2^+76.4866P] where P=(Fo^2^+2Fc^2^)/3'
_refine_ls_weighting_scheme calc
_refine_ls_wR_factor_gt 0.1803
_refine_ls_wR_factor_ref 0.1852
_reflns_number_gt 9074
_reflns_number_total 10916
_reflns_threshold_expression >2sigma(I)
_cod_data_source_file ic3010322_si_001_10.cif
_cod_data_source_block srd421
_cod_original_sg_symbol_H-M 'P 21/c'
_cod_database_code 4330355

loop_
_symmetry_equiv_pos_as_xyz
'x, y, z'
'-x, y+1/2, -z+1/2'
'-x, -y, -z'
'x, -y-1/2, z-1/2'

loop_
_atom_site_label
_atom_site_type_symbol
_atom_site_fract_x
_atom_site_fract_y
_atom_site_fract_z
_atom_site_U_iso_or_equiv
_atom_site_adp_type
_atom_site_occupancy
_atom_site_symmetry_multiplicity
_atom_site_calc_flag
_atom_site_refinement_flags
_atom_site_disorder_assembly
_atom_site_disorder_group
C1 C 0.2156(5) 0.2677(5) 0.5490(4) 0.029(2) Uani 1 1 d . . .
C2 C 0.2505(6) 0.2095(6) 0.5832(5) 0.042(3) Uani 1 1 d . . .
H2 H 0.2143 0.1742 0.5946 0.050 Uiso 1 1 calc R . .
C3 C 0.3376(6) 0.2015(6) 0.6015(6) 0.048(3) Uani 1 1 d . . .
H3 H 0.3580 0.1617 0.6248 0.057 Uiso 1 1 calc R . .
C4 C 0.3928(6) 0.2522(6) 0.5850(5) 0.039(2) Uani 1 1 d . . .
H4 H 0.4506 0.2475 0.5977 0.047 Uiso 1 1 calc R . .
C5 C 0.3609(5) 0.3112(6) 0.5488(5) 0.034(2) Uani 1 1 d . . .
H5 H 0.3979 0.3452 0.5360 0.041 Uiso 1 1 calc R . .
C6 C 0.2747(5) 0.3189(5) 0.5322(4) 0.029(2) Uani 1 1 d . . .
H6 H 0.2547 0.3589 0.5091 0.034 Uiso 1 1 calc R . .
C7 C 0.0899(6) 0.2953(6) 0.4465(5) 0.036(2) Uani 1 1 d . . .
C8 C 0.1403(5) 0.2737(4) 0.3964(4) 0.0256(19) Uani 1 1 d . . .
H8 H 0.1929 0.2546 0.4107 0.031 Uiso 1 1 calc R . .
C9 C 0.1164(6) 0.2792(5) 0.3264(5) 0.037(2) Uani 1 1 d . . .
H9 H 0.1524 0.2634 0.2948 0.044 Uiso 1 1 calc R . .
C10 C 0.0392(7) 0.3080(6) 0.3030(5) 0.045(3) Uani 1 1 d . . .
H10 H 0.0230 0.3121 0.2558 0.054 Uiso 1 1 calc R . .
C11 C -0.0137(8) 0.3308(7) 0.3508(6) 0.064(4) Uani 1 1 d . . .
H11 H -0.0658 0.3506 0.3360 0.076 Uiso 1 1 calc R . .
C12 C 0.0122(7) 0.3236(7) 0.4217(6) 0.059(4) Uani 1 1 d . . .
H12 H -0.0242 0.3384 0.4535 0.071 Uiso 1 1 calc R . .
C13 C 0.0587(6) 0.2154(7) 0.5499(5) 0.044(3) Uani 1 1 d . . .
C14 C 0.0710(6) 0.1524(7) 0.5163(5) 0.045(3) Uani 1 1 d . . .
H14 H 0.1089 0.1512 0.4828 0.054 Uiso 1 1 calc R . .
C15 C 0.0295(7) 0.0922(7) 0.5305(6) 0.056(3) Uani 1 1 d . . .
H15 H 0.0397 0.0515 0.5067 0.067 Uiso 1 1 calc R . .
C16 C -0.0275(8) 0.0917(9) 0.5803(6) 0.080(5) Uani 1 1 d . . .
H16 H -0.0543 0.0507 0.5916 0.097 Uiso 1 1 calc R . .
C17 C -0.0435(8) 0.1537(10) 0.6126(7) 0.094(7) Uani 1 1 d . . .
H17 H -0.0839 0.1557 0.6441 0.112 Uiso 1 1 calc R . .
C18 C -0.0004(7) 0.2110(8) 0.5984(6) 0.066(4) Uani 1 1 d . . .
H18 H -0.0107 0.2512 0.6229 0.080 Uiso 1 1 calc R . .
C19 C 0.0951(5) 0.3523(6) 0.5760(5) 0.037(2) Uani 1 1 d . . .
C20 C 0.0808(6) 0.4189(7) 0.5499(6) 0.047(3) Uani 1 1 d . . .
H20 H 0.0810 0.4249 0.5023 0.056 Uiso 1 1 calc R . .
C21 C 0.0969(6) 0.3475(7) 0.6496(5) 0.050(3) Uani 1 1 d . . .
H21 H 0.1092 0.3050 0.6713 0.060 Uiso 1 1 calc R . .
C22 C 0.0807(7) 0.4049(9) 0.6893(6) 0.067(5) Uani 1 1 d . . .
H22 H 0.0806 0.3996 0.7369 0.080 Uiso 1 1 calc R . .
C23 C 0.0660(6) 0.4775(7) 0.5893(6) 0.056(3) Uani 1 1 d . . .
H23 H 0.0572 0.5210 0.5688 0.067 Uiso 1 1 calc R . .
C24 C 0.0649(7) 0.4687(8) 0.6610(6) 0.055(4) Uani 1 1 d . . .
H24 H 0.0534 0.5062 0.6888 0.066 Uiso 1 1 calc R . .
C25 C 0.6943(6) 0.5388(7) 0.3423(5) 0.047(3) Uani 1 1 d . . .
H25A H 0.6656 0.5136 0.3765 0.056 Uiso 1 1 calc R . .
H25B H 0.7430 0.5620 0.3662 0.056 Uiso 1 1 calc R . .
C26 C 0.7239(6) 0.4878(6) 0.2904(5) 0.039(2) Uani 1 1 d . . .
H26A H 0.7528 0.4489 0.3142 0.047 Uiso 1 1 calc R . .
H26B H 0.7629 0.5104 0.2621 0.047 Uiso 1 1 calc R . .
C27 C 0.6742(6) 0.4250(6) 0.1571(5) 0.036(2) Uani 1 1 d . . .
H27 H 0.6839 0.4664 0.1295 0.043 Uiso 1 1 calc R . .
C28 C 0.6115(7) 0.3795(7) 0.1109(7) 0.064(4) Uani 1 1 d . . .
H28A H 0.6307 0.3752 0.0657 0.096 Uiso 1 1 calc R . .
H28B H 0.5565 0.4007 0.1069 0.096 Uiso 1 1 calc R . .
H28C H 0.6082 0.3341 0.1312 0.096 Uiso 1 1 calc R . .
C29 C 0.7594(6) 0.3888(6) 0.1693(6) 0.046(3) Uani 1 1 d . . .
H29A H 0.7547 0.3493 0.1989 0.069 Uiso 1 1 calc R . .
H29B H 0.8006 0.4207 0.1910 0.069 Uiso 1 1 calc R . .
H29C H 0.7770 0.3737 0.1258 0.069 Uiso 1 1 calc R . .
C30 C 0.6030(7) 0.3735(6) 0.2756(7) 0.057(4) Uani 1 1 d . . .
H30 H 0.6424 0.3399 0.2585 0.068 Uiso 1 1 calc R . .
C31 C 0.6189(9) 0.3684(10) 0.3533(9) 0.110(8) Uani 1 1 d . . .
H31A H 0.5854 0.4025 0.3742 0.165 Uiso 1 1 calc R . .
H31B H 0.6778 0.3766 0.3673 0.165 Uiso 1 1 calc R . .
H31C H 0.6037 0.3227 0.3679 0.165 Uiso 1 1 calc R . .
C32 C 0.5127(7) 0.3452(6) 0.2479(9) 0.071(4) Uani 1 1 d . . .
H32A H 0.5095 0.2963 0.2578 0.106 Uiso 1 1 calc R . .
H32B H 0.5033 0.3524 0.1988 0.106 Uiso 1 1 calc R . .
H32C H 0.4702 0.3695 0.2704 0.106 Uiso 1 1 calc R . .
C33 C 0.6808(9) 0.6521(7) 0.2814(5) 0.065(4) Uani 1 1 d . . .
H33A H 0.6478 0.6938 0.2872 0.078 Uiso 1 1 calc R A 1
H33B H 0.7341 0.6573 0.3100 0.078 Uiso 1 1 calc R A 1
C38 C 0.5375(9) 0.6913(7) 0.1252(7) 0.072(5) Uani 1 1 d . B .
H38 H 0.5021 0.7031 0.1621 0.086 Uiso 1 1 calc R . .
C39 C 0.5865(13) 0.7581(8) 0.1115(9) 0.123(9) Uani 1 1 d . . .
H39A H 0.6340 0.7468 0.0867 0.185 Uiso 1 1 calc R . .
H39B H 0.6062 0.7796 0.1548 0.185 Uiso 1 1 calc R . .
H39C H 0.5498 0.7897 0.0844 0.185 Uiso 1 1 calc R . .
C40 C 0.4768(8) 0.6718(11) 0.0636(9) 0.126(9) Uani 1 1 d . . .
H40A H 0.4316 0.7052 0.0581 0.189 Uiso 1 1 calc R . .
H40B H 0.4538 0.6264 0.0707 0.189 Uiso 1 1 calc R . .
H40C H 0.5062 0.6713 0.0227 0.189 Uiso 1 1 calc R . .
C41 C 0.2649(7) 0.4257(5) 0.3398(6) 0.042(3) Uani 1 1 d . . .
H41A H 0.3179 0.4146 0.3669 0.051 Uiso 1 1 calc R . .
H41B H 0.2299 0.3842 0.3371 0.051 Uiso 1 1 calc R . .
C42 C 0.2203(5) 0.4833(5) 0.3752(5) 0.0270(19) Uani 1 1 d . . .
H42A H 0.2169 0.4717 0.4235 0.032 Uiso 1 1 calc R . .
H42B H 0.1633 0.4894 0.3529 0.032 Uiso 1 1 calc R . .
C43 C 0.2022(7) 0.6316(5) 0.3820(7) 0.048(3) Uani 1 1 d . . .
H43 H 0.1611 0.6318 0.3407 0.057 Uiso 1 1 calc R . .
C44 C 0.1520(7) 0.6183(7) 0.4452(6) 0.057(3) Uani 1 1 d . . .
H44A H 0.1908 0.6131 0.4861 0.085 Uiso 1 1 calc R . .
H44B H 0.1191 0.5766 0.4377 0.085 Uiso 1 1 calc R . .
H44C H 0.1149 0.6569 0.4509 0.085 Uiso 1 1 calc R . .
C45 C 0.2416(11) 0.7032(7) 0.3876(12) 0.126(9) Uani 1 1 d . . .
H45A H 0.1979 0.7378 0.3814 0.189 Uiso 1 1 calc R . .
H45B H 0.2796 0.7086 0.3525 0.189 Uiso 1 1 calc R . .
H45C H 0.2723 0.7086 0.4325 0.189 Uiso 1 1 calc R . .
C46 C 0.3521(6) 0.5688(6) 0.4512(5) 0.038(2) Uani 1 1 d . . .
H46 H 0.3169 0.5886 0.4850 0.045 Uiso 1 1 calc R . .
C47 C 0.3825(7) 0.4981(8) 0.4815(5) 0.066(4) Uani 1 1 d . . .
H47A H 0.4187 0.4764 0.4511 0.099 Uiso 1 1 calc R . .
H47B H 0.3345 0.4688 0.4863 0.099 Uiso 1 1 calc R . .
H47C H 0.4134 0.5052 0.5261 0.099 Uiso 1 1 calc R . .
C48 C 0.4243(7) 0.6205(8) 0.4467(6) 0.071(5) Uani 1 1 d . . .
H48A H 0.4640 0.6019 0.4174 0.107 Uiso 1 1 calc R . .
H48B H 0.4523 0.6284 0.4922 0.107 Uiso 1 1 calc R . .
H48C H 0.4019 0.6636 0.4278 0.107 Uiso 1 1 calc R . .
C49 C 0.2047(8) 0.4377(9) 0.2200(6) 0.080(5) Uani 1 1 d . . .
H49A H 0.1546 0.4491 0.2424 0.096 Uiso 1 1 calc R . .
H49B H 0.2005 0.3894 0.2056 0.096 Uiso 1 1 calc R . .
C50 C 0.2081(8) 0.4832(10) 0.1571(6) 0.094(7) Uani 1 1 d . C .
H50A H 0.1545 0.4816 0.1284 0.113 Uiso 1 1 calc R . .
H50B H 0.2523 0.4674 0.1298 0.113 Uiso 1 1 calc R . .
C51 C 0.2578(8) 0.6172(9) 0.1095(6) 0.080(6) Uani 1 1 d . C .
H51 H 0.3133 0.5987 0.1008 0.096 Uiso 1 1 calc R . .
C52 C 0.2717(10) 0.6953(10) 0.1204(7) 0.094(6) Uani 1 1 d . . .
H52A H 0.2985 0.7142 0.0823 0.141 Uiso 1 1 calc R . .
H52B H 0.3073 0.7030 0.1627 0.141 Uiso 1 1 calc R . .
H52C H 0.2182 0.7178 0.1230 0.141 Uiso 1 1 calc R . .
C53 C 0.2001(12) 0.6031(11) 0.0424(6) 0.114(8) Uani 1 1 d . . .
H53A H 0.1453 0.6231 0.0462 0.171 Uiso 1 1 calc R . .
H53B H 0.1945 0.5538 0.0354 0.171 Uiso 1 1 calc R . .
H53C H 0.2245 0.6236 0.0039 0.171 Uiso 1 1 calc R . .
B1 B 0.1135(6) 0.2836(7) 0.5304(5) 0.037(3) Uani 1 1 d . . .
Cl1 Cl 0.47050(12) 0.49682(12) 0.33009(11) 0.0291(5) Uani 1 1 d . . .
Cl2 Cl 0.41805(12) 0.50279(11) 0.16686(10) 0.0242(4) Uani 1 1 d . . .
Cl3 Cl 0.43539(13) 0.64416(11) 0.26156(11) 0.0266(5) Uani 1 1 d . . .
N1 N 0.6350(4) 0.5923(4) 0.3076(4) 0.0259(16) Uani 1 1 d . B .
H1 H 0.6061 0.6098 0.3419 0.031 Uiso 1 1 calc R . .
N2 N 0.2814(5) 0.4469(4) 0.2705(4) 0.038(2) Uani 1 1 d . . .
H2A H 0.3201 0.4160 0.2573 0.045 Uiso 1 1 calc R . .
P1 P 0.63006(13) 0.45712(13) 0.23589(12) 0.0272(5) Uani 1 1 d . . .
P2 P 0.60241(14) 0.61778(12) 0.15792(11) 0.0240(5) Uani 1 1 d . . .
P3 P 0.28186(13) 0.56376(12) 0.36829(11) 0.0229(5) Uani 1 1 d . . .
P4 P 0.22996(16) 0.5710(2) 0.18804(14) 0.0568(10) Uani 1 1 d . . .
Ru1 Ru 0.54174(4) 0.54856(4) 0.23500(3) 0.01855(17) Uani 1 1 d . B .
Ru2 Ru 0.34032(4) 0.54557(4) 0.26798(3) 0.01843(16) Uani 1 1 d . C .
C36 C 0.5898(12) 0.5415(9) 0.0311(8) 0.040(5) Uani 0.61(2) 1 d P B 1
H36A H 0.5313 0.5540 0.0317 0.060 Uiso 0.61(2) 1 calc PR B 1
H36B H 0.5995 0.4966 0.0519 0.060 Uiso 0.61(2) 1 calc PR B 1
H36C H 0.6038 0.5402 -0.0159 0.060 Uiso 0.61(2) 1 calc PR B 1
C35 C 0.6457(13) 0.5958(10) 0.0721(9) 0.042(5) Uani 0.61(2) 1 d P B 1
H35 H 0.6371 0.6385 0.0447 0.050 Uiso 0.61(2) 1 calc PR B 1
C37 C 0.7393(12) 0.5809(12) 0.0725(12) 0.057(7) Uani 0.61(2) 1 d P B 1
H37A H 0.7712 0.6164 0.0984 0.085 Uiso 0.61(2) 1 calc PR B 1
H37B H 0.7544 0.5804 0.0258 0.085 Uiso 0.61(2) 1 calc PR B 1
H37C H 0.7519 0.5365 0.0936 0.085 Uiso 0.61(2) 1 calc PR B 1
C54 C 0.1180(11) 0.5782(14) 0.2049(10) 0.026(5) Uani 0.49(2) 1 d P C 1
H54 H 0.1154 0.5608 0.2521 0.031 Uiso 0.49(2) 1 calc PR C 1
C55 C 0.0451(11) 0.5420(12) 0.1601(10) 0.036(6) Uani 0.49(2) 1 d P C 1
H55A H 0.0559 0.4929 0.1588 0.054 Uiso 0.49(2) 1 calc PR C 1
H55B H 0.0414 0.5604 0.1139 0.054 Uiso 0.49(2) 1 calc PR C 1
H55C H -0.0072 0.5502 0.1796 0.054 Uiso 0.49(2) 1 calc PR C 1
C56 C 0.1037(16) 0.6562(16) 0.2087(13) 0.042(8) Uani 0.49(2) 1 d P C 1
H56A H 0.1494 0.6771 0.2376 0.063 Uiso 0.49(2) 1 calc PR C 1
H56B H 0.0512 0.6651 0.2277 0.063 Uiso 0.49(2) 1 calc PR C 1
H56C H 0.1014 0.6757 0.1630 0.063 Uiso 0.49(2) 1 calc PR C 1
C34 C 0.6981(10) 0.6482(9) 0.2107(7) 0.030(5) Uani 0.62(3) 1 d P B 1
H34A H 0.7445 0.6162 0.2063 0.036 Uiso 0.62(3) 1 calc PR B 1
H34B H 0.7143 0.6937 0.1949 0.036 Uiso 0.62(3) 1 calc PR B 1
C156 C 0.1463(14) 0.7025(12) 0.2379(11) 0.043(6) Uani 0.51(2) 1 d P C 2
H15A H 0.1928 0.7048 0.2735 0.064 Uiso 0.51(2) 1 calc PR C 2
H15B H 0.0956 0.7183 0.2561 0.064 Uiso 0.51(2) 1 calc PR C 2
H15C H 0.1581 0.7316 0.1998 0.064 Uiso 0.51(2) 1 calc PR C 2
C155 C 0.0579(13) 0.6262(16) 0.1563(12) 0.063(9) Uani 0.51(2) 1 d P C 2
H15D H 0.0471 0.5798 0.1393 0.094 Uiso 0.51(2) 1 calc PR C 2
H15E H 0.0703 0.6558 0.1189 0.094 Uiso 0.51(2) 1 calc PR C 2
H15F H 0.0088 0.6434 0.1760 0.094 Uiso 0.51(2) 1 calc PR C 2
C154 C 0.1340(14) 0.6253(16) 0.2123(11) 0.032(6) Uani 0.51(2) 1 d P C 2
H154 H 0.1135 0.6005 0.2515 0.039 Uiso 0.51(2) 1 calc PR C 2
C137 C 0.7687(14) 0.5967(12) 0.1263(15) 0.030(7) Uani 0.39(2) 1 d P B 2
H13A H 0.7829 0.6278 0.1645 0.045 Uiso 0.39(2) 1 calc PR B 2
H13B H 0.8061 0.6048 0.0912 0.045 Uiso 0.39(2) 1 calc PR B 2
H13C H 0.7747 0.5495 0.1422 0.045 Uiso 0.39(2) 1 calc PR B 2
C136 C 0.648(2) 0.5627(16) 0.0338(16) 0.043(8) Uiso 0.39(2) 1 d P B 2
H13D H 0.5906 0.5728 0.0173 0.065 Uiso 0.39(2) 1 calc PR B 2
H13E H 0.6529 0.5148 0.0478 0.065 Uiso 0.39(2) 1 calc PR B 2
H13F H 0.6839 0.5710 -0.0025 0.065 Uiso 0.39(2) 1 calc PR B 2
C135 C 0.6762(16) 0.6097(15) 0.0960(15) 0.026(7) Uiso 0.39(2) 1 d P B 2
H135 H 0.6778 0.6563 0.0756 0.031 Uiso 0.39(2) 1 calc PR B 2
C134 C 0.6503(14) 0.6815(12) 0.2244(11) 0.022(7) Uani 0.38(3) 1 d P B 2
H13G H 0.6951 0.7070 0.2051 0.026 Uiso 0.38(3) 1 calc PR B 2
H13H H 0.6072 0.7148 0.2346 0.026 Uiso 0.38(3) 1 calc PR B 2

loop_
_atom_site_aniso_label
_atom_site_aniso_U_11
_atom_site_aniso_U_22
_atom_site_aniso_U_33
_atom_site_aniso_U_23
_atom_site_aniso_U_13
_atom_site_aniso_U_12
C1 0.023(4) 0.051(6) 0.012(4) -0.001(4) -0.003(3) 0.004(4)
C2 0.031(5) 0.064(8) 0.029(5) 0.007(5) -0.007(4) -0.022(5)
C3 0.032(5) 0.059(8) 0.050(7) 0.020(6) -0.006(5) 0.000(5)
C4 0.025(5) 0.058(7) 0.032(5) 0.007(5) -0.004(4) 0.000(5)
C5 0.023(4) 0.052(6) 0.030(5) 0.000(5) 0.007(4) -0.008(4)
C6 0.031(5) 0.039(6) 0.017(4) -0.005(4) 0.004(4) -0.001(4)
C7 0.026(5) 0.052(7) 0.029(5) -0.011(5) -0.003(4) 0.004(4)
C8 0.026(4) 0.022(5) 0.029(5) 0.000(4) 0.001(4) -0.001(4)
C9 0.048(6) 0.032(6) 0.030(5) -0.005(4) 0.006(4) -0.009(5)
C10 0.064(7) 0.038(6) 0.029(5) -0.003(5) -0.018(5) -0.011(5)
C11 0.057(7) 0.077(9) 0.050(7) -0.028(7) -0.029(6) 0.030(7)
C12 0.035(6) 0.095(10) 0.045(7) -0.034(7) -0.008(5) 0.020(6)
C13 0.020(4) 0.089(9) 0.023(5) -0.017(5) 0.002(4) -0.006(5)
C14 0.022(5) 0.083(9) 0.029(5) 0.011(6) -0.002(4) -0.012(5)
C15 0.044(6) 0.086(10) 0.037(6) -0.002(6) -0.005(5) -0.039(6)
C16 0.064(8) 0.134(15) 0.044(7) -0.008(8) 0.007(6) -0.071(9)
C17 0.058(8) 0.181(18) 0.046(7) -0.046(10) 0.028(6) -0.081(10)
C18 0.040(6) 0.121(12) 0.040(6) -0.042(7) 0.015(5) -0.047(7)
C19 0.010(4) 0.068(8) 0.032(5) -0.012(5) -0.004(4) -0.001(4)
C20 0.022(5) 0.076(9) 0.041(6) -0.023(6) -0.004(4) 0.016(5)
C21 0.029(5) 0.092(10) 0.031(5) -0.024(6) 0.008(4) -0.030(6)
C22 0.042(7) 0.124(14) 0.038(7) -0.042(8) 0.020(5) -0.040(8)
C23 0.025(5) 0.075(9) 0.066(8) -0.030(7) -0.008(5) 0.007(5)
C24 0.031(6) 0.086(11) 0.050(7) -0.042(7) 0.006(5) -0.006(6)
C25 0.028(5) 0.090(9) 0.022(5) 0.003(5) -0.004(4) 0.018(6)
C26 0.024(5) 0.058(7) 0.034(5) 0.008(5) 0.002(4) 0.004(5)
C27 0.029(5) 0.041(6) 0.038(5) -0.005(5) 0.006(4) 0.002(4)
C28 0.037(6) 0.058(8) 0.097(10) -0.047(8) 0.004(6) -0.003(6)
C29 0.036(6) 0.046(7) 0.059(7) -0.007(5) 0.018(5) 0.006(5)
C30 0.040(6) 0.045(7) 0.090(9) 0.039(7) 0.030(6) 0.009(5)
C31 0.059(9) 0.157(17) 0.120(14) 0.108(13) 0.040(9) 0.047(10)
C32 0.041(7) 0.031(6) 0.147(14) 0.016(8) 0.038(8) -0.004(5)
C33 0.086(9) 0.083(10) 0.023(5) -0.003(6) -0.002(6) -0.068(8)
C38 0.074(9) 0.071(9) 0.081(10) 0.043(8) 0.060(8) 0.045(7)
C39 0.20(2) 0.056(10) 0.134(15) 0.061(10) 0.134(15) 0.068(12)
C40 0.037(7) 0.21(2) 0.135(15) 0.135(16) 0.017(9) 0.022(10)
C41 0.057(7) 0.019(5) 0.055(7) 0.004(5) 0.023(5) -0.014(5)
C42 0.025(4) 0.027(5) 0.030(5) 0.006(4) 0.009(4) -0.012(4)
C43 0.046(6) 0.029(6) 0.074(8) -0.007(5) 0.035(6) 0.009(5)
C44 0.036(6) 0.079(9) 0.060(8) -0.019(7) 0.023(5) 0.012(6)
C45 0.106(13) 0.033(8) 0.26(3) -0.019(11) 0.116(16) 0.012(8)
C46 0.028(5) 0.062(7) 0.022(5) -0.010(5) 0.003(4) -0.011(5)
C47 0.034(6) 0.135(13) 0.027(6) 0.022(7) -0.002(5) -0.001(7)
C48 0.045(6) 0.139(14) 0.033(6) -0.042(7) 0.018(5) -0.053(8)
C49 0.070(8) 0.134(14) 0.040(7) -0.032(8) 0.019(6) -0.077(9)
C50 0.057(8) 0.198(19) 0.027(6) -0.031(8) 0.002(5) -0.081(10)
C51 0.063(8) 0.141(15) 0.040(7) 0.046(8) 0.026(6) 0.070(9)
C52 0.087(11) 0.143(17) 0.058(9) 0.053(10) 0.036(8) 0.070(11)
C53 0.154(17) 0.163(19) 0.021(6) 0.011(9) -0.003(8) 0.083(15)
B1 0.020(5) 0.068(9) 0.024(5) -0.009(5) 0.004(4) -0.004(5)
Cl1 0.0204(10) 0.0406(13) 0.0270(11) 0.0117(9) 0.0065(8) 0.0041(9)
Cl2 0.0244(10) 0.0277(11) 0.0209(10) -0.0065(8) 0.0033(8) -0.0034(8)
Cl3 0.0308(11) 0.0165(10) 0.0351(12) -0.0023(9) 0.0162(9) -0.0042(9)
N1 0.025(4) 0.031(4) 0.023(4) -0.001(3) 0.008(3) -0.014(3)
N2 0.044(5) 0.027(4) 0.045(5) -0.016(4) 0.020(4) -0.021(4)
P1 0.0199(10) 0.0263(12) 0.0364(13) 0.0078(11) 0.0070(9) 0.0041(10)
P2 0.0267(11) 0.0251(12) 0.0207(11) 0.0006(9) 0.0048(9) -0.0056(9)
P3 0.0189(10) 0.0264(13) 0.0247(11) -0.0020(9) 0.0078(8) -0.0048(9)
P4 0.0199(12) 0.126(3) 0.0250(13) 0.0187(16) 0.0029(10) 0.0186(16)
Ru1 0.0163(3) 0.0220(4) 0.0177(3) -0.0005(3) 0.0031(2) -0.0019(3)
Ru2 0.0161(3) 0.0200(3) 0.0194(3) 0.0004(3) 0.0026(2) -0.0019(3)
C36 0.062(13) 0.035(10) 0.023(8) -0.009(7) 0.002(7) 0.004(9)
C35 0.054(12) 0.055(12) 0.019(9) -0.015(9) 0.017(8) -0.020(10)
C37 0.049(12) 0.063(14) 0.064(15) 0.002(11) 0.036(11) 0.010(10)
C54 0.013(9) 0.035(14) 0.029(10) 0.000(9) -0.003(7) 0.002(9)
C55 0.021(9) 0.054(15) 0.032(11) -0.001(10) -0.001(8) -0.008(9)
C56 0.035(15) 0.054(19) 0.040(15) 0.029(14) 0.022(12) 0.010(14)
C34 0.029(9) 0.036(10) 0.025(8) -0.009(7) 0.000(6) -0.020(8)
C156 0.042(12) 0.045(14) 0.043(12) 0.004(10) 0.014(10) 0.010(11)
C155 0.027(11) 0.11(2) 0.048(14) -0.019(14) -0.011(10) 0.021(13)
C154 0.026(12) 0.040(18) 0.030(11) 0.002(11) -0.001(9) 0.017(11)
C137 0.029(13) 0.020(12) 0.045(17) -0.014(11) 0.018(11) -0.008(10)
C134 0.017(12) 0.023(13) 0.027(13) -0.013(10) 0.006(9) -0.003(10)

loop_
_atom_type_symbol
_atom_type_description
_atom_type_scat_dispersion_real
_atom_type_scat_dispersion_imag
_atom_type_scat_source
C C 0.0033 0.0016 'International Tables Vol C Tables 4.2.6.8 and 6.1.1.4'
H H 0.0000 0.0000 'International Tables Vol C Tables 4.2.6.8 and 6.1.1.4'
B B 0.0013 0.0007 'International Tables Vol C Tables 4.2.6.8 and 6.1.1.4'
Cl Cl 0.1484 0.1585 'International Tables Vol C Tables 4.2.6.8 and 6.1.1.4'
N N 0.0061 0.0033 'International Tables Vol C Tables 4.2.6.8 and 6.1.1.4'
P P 0.1023 0.0942 'International Tables Vol C Tables 4.2.6.8 and 6.1.1.4'
Ru Ru -1.2594 0.8363 'International Tables Vol C Tables 4.2.6.8 and 6.1.1.4'
O O 0.0106 0.0060 'International Tables Vol C Tables 4.2.6.8 and 6.1.1.4'

loop_
_geom_angle_atom_site_label_1
_geom_angle_atom_site_label_2
_geom_angle_atom_site_label_3
_geom_angle
C2 C1 C6 115.3(8)
C2 C1 B1 126.1(9)
C6 C1 B1 118.5(9)
C1 C2 C3 123.1(10)
C1 C2 H2 118.4
C3 C2 H2 118.4
C4 C3 C2 120.0(10)
C4 C3 H3 120.0
C2 C3 H3 120.0
C3 C4 C5 119.1(9)
C3 C4 H4 120.5
C5 C4 H4 120.5
C6 C5 C4 120.2(9)
C6 C5 H5 119.9
C4 C5 H5 119.9
C5 C6 C1 122.2(9)
C5 C6 H6 118.9
C1 C6 H6 118.9
C8 C7 C12 115.5(9)
C8 C7 B1 124.3(8)
C12 C7 B1 120.0(9)
C9 C8 C7 123.3(9)
C9 C8 H8 118.3
C7 C8 H8 118.3
C8 C9 C10 120.2(9)
C8 C9 H9 119.9
C10 C9 H9 119.9
C9 C10 C11 119.1(9)
C9 C10 H10 120.5
C11 C10 H10 120.5
C10 C11 C12 119.3(10)
C10 C11 H11 120.4
C12 C11 H11 120.4
C7 C12 C11 122.7(10)
C7 C12 H12 118.7
C11 C12 H12 118.7
C18 C13 C14 113.3(11)
C18 C13 B1 127.7(11)
C14 C13 B1 118.9(8)
C15 C14 C13 123.1(10)
C15 C14 H14 118.5
C13 C14 H14 118.5
C14 C15 C16 120.3(13)
C14 C15 H15 119.9
C16 C15 H15 119.9
C17 C16 C15 118.1(13)
C17 C16 H16 120.9
C15 C16 H16 120.9
C18 C17 C16 119.7(11)
C18 C17 H17 120.1
C16 C17 H17 120.1
C17 C18 C13 125.4(13)
C17 C18 H18 117.3
C13 C18 H18 117.3
C20 C19 C21 114.2(10)
C20 C19 B1 125.5(9)
C21 C19 B1 120.2(11)
C19 C20 C23 125.1(11)
C19 C20 H20 117.4
C23 C20 H20 117.4
C22 C21 C19 121.2(13)
C22 C21 H21 119.4
C19 C21 H21 119.4
C24 C22 C21 122.1(12)
C24 C22 H22 118.9
C21 C22 H22 118.9
C20 C23 C24 117.8(13)
C20 C23 H23 121.1
C24 C23 H23 121.1
C22 C24 C23 119.4(11)
C22 C24 H24 120.3
C23 C24 H24 120.3
N1 C25 C26 111.5(7)
N1 C25 H25A 109.3
C26 C25 H25A 109.3
N1 C25 H25B 109.3
C26 C25 H25B 109.3
H25A C25 H25B 108.0
C25 C26 P1 107.6(6)
C25 C26 H26A 110.2
P1 C26 H26A 110.2
C25 C26 H26B 110.2
P1 C26 H26B 110.2
H26A C26 H26B 108.5
C29 C27 C28 110.2(9)
C29 C27 P1 115.3(7)
C28 C27 P1 113.2(7)
C29 C27 H27 105.8
C28 C27 H27 105.8
P1 C27 H27 105.8
C27 C28 H28A 109.5
C27 C28 H28B 109.5
H28A C28 H28B 109.5
C27 C28 H28C 109.5
H28A C28 H28C 109.5
H28B C28 H28C 109.5
C27 C29 H29A 109.5
C27 C29 H29B 109.5
H29A C29 H29B 109.5
C27 C29 H29C 109.5
H29A C29 H29C 109.5
H29B C29 H29C 109.5
C31 C30 C32 112.0(11)
C31 C30 P1 116.8(11)
C32 C30 P1 113.5(8)
C31 C30 H30 104.3
C32 C30 H30 104.3
P1 C30 H30 104.3
C30 C31 H31A 109.5
C30 C31 H31B 109.5
H31A C31 H31B 109.5
C30 C31 H31C 109.5
H31A C31 H31C 109.5
H31B C31 H31C 109.5
C30 C32 H32A 109.5
C30 C32 H32B 109.5
H32A C32 H32B 109.5
C30 C32 H32C 109.5
H32A C32 H32C 109.5
H32B C32 H32C 109.5
C134 C33 C34 45.0(11)
C134 C33 N1 118.7(12)
C34 C33 N1 116.0(10)
C134 C33 H33A 65.1
C34 C33 H33A 108.3
N1 C33 H33A 108.3
C134 C33 H33B 132.5
C34 C33 H33B 108.3
N1 C33 H33B 108.3
H33A C33 H33B 107.4
C40 C38 C39 111.4(13)
C40 C38 P2 112.2(12)
C39 C38 P2 115.4(11)
C40 C38 H38 105.7
C39 C38 H38 105.7
P2 C38 H38 105.7
C38 C39 H39A 109.5
C38 C39 H39B 109.5
H39A C39 H39B 109.5
C38 C39 H39C 109.5
H39A C39 H39C 109.5
H39B C39 H39C 109.5
C38 C40 H40A 109.5
C38 C40 H40B 109.5
H40A C40 H40B 109.5
C38 C40 H40C 109.5
H40A C40 H40C 109.5
H40B C40 H40C 109.5
N2 C41 C42 110.5(8)
N2 C41 H41A 109.6
C42 C41 H41A 109.6
N2 C41 H41B 109.6
C42 C41 H41B 109.6
H41A C41 H41B 108.1
C41 C42 P3 107.8(6)
C41 C42 H42A 110.1
P3 C42 H42A 110.1
C41 C42 H42B 110.1
P3 C42 H42B 110.1
H42A C42 H42B 108.5
C45 C43 C44 109.6(11)
C45 C43 P3 111.5(8)
C44 C43 P3 114.1(8)
C45 C43 H43 107.1
C44 C43 H43 107.1
P3 C43 H43 107.1
C43 C44 H44A 109.5
C43 C44 H44B 109.5
H44A C44 H44B 109.5
C43 C44 H44C 109.5
H44A C44 H44C 109.5
H44B C44 H44C 109.5
C43 C45 H45A 109.5
C43 C45 H45B 109.5
H45A C45 H45B 109.5
C43 C45 H45C 109.5
H45A C45 H45C 109.5
H45B C45 H45C 109.5
C48 C46 C47 112.8(10)
C48 C46 P3 111.9(7)
C47 C46 P3 115.0(7)
C48 C46 H46 105.4
C47 C46 H46 105.4
P3 C46 H46 105.4
C46 C47 H47A 109.5
C46 C47 H47B 109.5
H47A C47 H47B 109.5
C46 C47 H47C 109.5
H47A C47 H47C 109.5
H47B C47 H47C 109.5
C46 C48 H48A 109.5
C46 C48 H48B 109.5
H48A C48 H48B 109.5
C46 C48 H48C 109.5
H48A C48 H48C 109.5
H48B C48 H48C 109.5
N2 C49 C50 111.7(9)
N2 C49 H49A 109.3
C50 C49 H49A 109.3
N2 C49 H49B 109.3
C50 C49 H49B 109.3
H49A C49 H49B 107.9
C49 C50 P4 107.1(8)
C49 C50 H50A 110.3
P4 C50 H50A 110.3
C49 C50 H50B 110.3
P4 C50 H50B 110.3
H50A C50 H50B 108.6
C52 C51 C53 110.8(12)
C52 C51 P4 113.5(10)
C53 C51 P4 116.1(13)
C52 C51 H51 105.1
C53 C51 H51 105.1
P4 C51 H51 105.1
C51 C52 H52A 109.5
C51 C52 H52B 109.5
H52A C52 H52B 109.5
C51 C52 H52C 109.5
H52A C52 H52C 109.5
H52B C52 H52C 109.5
C51 C53 H53A 109.5
C51 C53 H53B 109.5
H53A C53 H53B 109.5
C51 C53 H53C 109.5
H53A C53 H53C 109.5
H53B C53 H53C 109.5
C19 B1 C13 113.3(8)
C19 B1 C7 112.9(9)
C13 B1 C7 105.4(8)
C19 B1 C1 104.9(7)
C13 B1 C1 109.4(9)
C7 B1 C1 111.1(7)
Ru1 Cl1 Ru2 84.60(7)
Ru1 Cl2 Ru2 83.75(6)
Ru2 Cl3 Ru1 82.94(7)
C33 N1 C25 112.3(9)
C33 N1 Ru1 114.6(6)
C25 N1 Ru1 113.0(6)
C33 N1 H1 105.3
C25 N1 H1 105.3
Ru1 N1 H1 105.3
C41 N2 C49 111.3(8)
C41 N2 Ru2 113.2(6)
C49 N2 Ru2 115.0(8)
C41 N2 H2A 105.5
C49 N2 H2A 105.5
Ru2 N2 H2A 105.5
C26 P1 C27 103.3(4)
C26 P1 C30 104.4(5)
C27 P1 C30 100.2(5)
C26 P1 Ru1 102.9(4)
C27 P1 Ru1 122.8(3)
C30 P1 Ru1 120.8(4)
C135 P2 C38 102.8(9)
C135 P2 C34 80.8(11)
C38 P2 C34 110.7(8)
C135 P2 C134 105.9(12)
C38 P2 C134 84.8(9)
C34 P2 C134 32.6(8)
C135 P2 C35 21.1(8)
C38 P2 C35 96.2(8)
C34 P2 C35 101.9(8)
C134 P2 C35 125.8(9)
C135 P2 Ru1 138.2(9)
C38 P2 Ru1 114.7(4)
C34 P2 Ru1 101.5(5)
C134 P2 Ru1 95.6(7)
C35 P2 Ru1 130.8(6)
C42 P3 C43 101.9(4)
C42 P3 C46 104.9(4)
C43 P3 C46 101.4(5)
C42 P3 Ru2 101.4(3)
C43 P3 Ru2 125.1(4)
C46 P3 Ru2 119.2(3)
C50 P4 C54 88.4(9)
C50 P4 C51 103.1(7)
C54 P4 C51 115.0(8)
C50 P4 C154 116.9(10)
C54 P4 C154 28.8(9)
C51 P4 C154 101.5(9)
C50 P4 Ru2 97.7(5)
C54 P4 Ru2 125.8(6)
C51 P4 Ru2 115.7(4)
C154 P4 Ru2 121.3(6)
N1 Ru1 P1 84.9(2)
N1 Ru1 P2 83.79(19)
P1 Ru1 P2 99.03(9)
N1 Ru1 Cl2 170.0(2)
P1 Ru1 Cl2 101.02(8)
P2 Ru1 Cl2 103.07(8)
N1 Ru1 Cl1 90.27(19)
P1 Ru1 Cl1 90.65(8)
P2 Ru1 Cl1 168.12(9)
Cl2 Ru1 Cl1 81.64(7)
N1 Ru1 Cl3 90.7(2)
P1 Ru1 Cl3 167.16(8)
P2 Ru1 Cl3 92.47(8)
Cl2 Ru1 Cl3 81.77(7)
Cl1 Ru1 Cl3 77.29(7)
N2 Ru2 P3 84.2(2)
N2 Ru2 P4 84.1(3)
P3 Ru2 P4 101.48(9)
N2 Ru2 Cl3 167.5(2)
P3 Ru2 Cl3 103.49(8)
P4 Ru2 Cl3 103.71(11)
N2 Ru2 Cl1 89.9(3)
P3 Ru2 Cl1 91.95(8)
P4 Ru2 Cl1 164.61(11)
Cl3 Ru2 Cl1 80.08(8)
N2 Ru2 Cl2 88.7(2)
P3 Ru2 Cl2 168.47(8)
P4 Ru2 Cl2 86.77(9)
Cl3 Ru2 Cl2 82.06(7)
Cl1 Ru2 Cl2 78.93(7)
C35 C36 H36A 109.5
C35 C36 H36B 109.5
H36A C36 H36B 109.5
C35 C36 H36C 109.5
H36A C36 H36C 109.5
H36B C36 H36C 109.5
C37 C35 C36 112.9(16)
C37 C35 P2 118.4(14)
C36 C35 P2 111.2(11)
C37 C35 H35 104.2
C36 C35 H35 104.2
P2 C35 H35 104.2
C35 C37 H37A 109.5
C35 C37 H37B 109.5
H37A C37 H37B 109.5
C35 C37 H37C 109.5
H37A C37 H37C 109.5
H37B C37 H37C 109.5
C56 C54 C55 111.4(17)
C56 C54 P4 103.5(15)
C55 C54 P4 123.2(15)
C56 C54 H54 105.8
C55 C54 H54 105.8
P4 C54 H54 105.8
C54 C55 H55A 109.5
C54 C55 H55B 109.5
H55A C55 H55B 109.5
C54 C55 H55C 109.5
H55A C55 H55C 109.5
H55B C55 H55C 109.5
C54 C56 H56A 109.5
C54 C56 H56B 109.5
H56A C56 H56B 109.5
C54 C56 H56C 109.5
H56A C56 H56C 109.5
H56B C56 H56C 109.5
C33 C34 P2 108.9(10)
C33 C34 H34A 109.9
P2 C34 H34A 109.9
C33 C34 H34B 109.9
P2 C34 H34B 109.9
H34A C34 H34B 108.3
C154 C156 H15A 109.5
C154 C156 H15B 109.5
H15A C156 H15B 109.5
C154 C156 H15C 109.5
H15A C156 H15C 109.5
H15B C156 H15C 109.5
C154 C155 H15D 109.5
C154 C155 H15E 109.5
H15D C155 H15E 109.5
C154 C155 H15F 109.5
H15D C155 H15F 109.5
H15E C155 H15F 109.5
C155 C154 C156 106(2)
C155 C154 P4 114.4(16)
C156 C154 P4 120.6(15)
C155 C154 H154 104.8
C156 C154 H154 104.8
P4 C154 H154 104.8
C135 C137 H13A 109.5
C135 C137 H13B 109.5
H13A C137 H13B 109.5
C135 C137 H13C 109.5
H13A C137 H13C 109.5
H13B C137 H13C 109.5
C135 C136 H13D 109.5
C135 C136 H13E 109.5
H13D C136 H13E 109.5
C135 C136 H13F 109.5
H13D C136 H13F 109.5
H13E C136 H13F 109.5
C136 C135 C137 113(2)
C136 C135 P2 115.3(19)
C137 C135 P2 115.1(18)
C136 C135 H135 103.8
C137 C135 H135 103.8
P2 C135 H135 103.8
C33 C134 P2 113.2(16)
C33 C134 H13G 108.9
P2 C134 H13G 108.9
C33 C134 H13H 108.9
P2 C134 H13H 108.9
H13G C134 H13H 107.8

loop_
_geom_bond_atom_site_label_1
_geom_bond_atom_site_label_2
_geom_bond_distance
C1 C2 1.387(14)
C1 C6 1.420(13)
C1 B1 1.654(13)
C2 C3 1.402(13)
C2 H2 0.9300
C3 C4 1.369(15)
C3 H3 0.9300
C4 C5 1.401(14)
C4 H4 0.9300
C5 C6 1.382(12)
C5 H5 0.9300
C6 H6 0.9300
C7 C8 1.383(12)
C7 C12 1.389(14)
C7 B1 1.650(14)
C8 C9 1.377(12)
C8 H8 0.9300
C9 C10 1.379(15)
C9 H9 0.9300
C10 C11 1.382(16)
C10 H10 0.9300
C11 C12 1.404(16)
C11 H11 0.9300
C12 H12 0.9300
C13 C18 1.396(13)
C13 C14 1.397(16)
C13 B1 1.638(17)
C14 C15 1.373(16)
C14 H14 0.9300
C15 C16 1.389(16)
C15 H15 0.9300
C16 C17 1.38(2)
C16 H16 0.9300
C17 C18 1.340(19)
C17 H17 0.9300
C18 H18 0.9300
C19 C20 1.386(16)
C19 C21 1.430(14)
C19 B1 1.632(16)
C20 C23 1.395(15)
C20 H20 0.9300
C21 C22 1.384(17)
C21 H21 0.9300
C22 C24 1.356(19)
C22 H22 0.9300
C23 C24 1.402(17)
C23 H23 0.9300
C24 H24 0.9300
C25 N1 1.507(12)
C25 C26 1.514(14)
C25 H25A 0.9700
C25 H25B 0.9700
C26 P1 1.835(10)
C26 H26A 0.9700
C26 H26B 0.9700
C27 C29 1.518(13)
C27 C28 1.544(14)
C27 P1 1.851(10)
C27 H27 0.9800
C28 H28A 0.9600
C28 H28B 0.9600
C28 H28C 0.9600
C29 H29A 0.9600
C29 H29B 0.9600
C29 H29C 0.9600
C30 C31 1.51(2)
C30 C32 1.576(17)
C30 P1 1.853(11)
C30 H30 0.9800
C31 H31A 0.9600
C31 H31B 0.9600
C31 H31C 0.9600
C32 H32A 0.9600
C32 H32B 0.9600
C32 H32C 0.9600
C33 C134 1.29(3)
C33 C34 1.427(18)
C33 N1 1.478(12)
C33 H33A 0.9700
C33 H33B 0.9700
C38 C40 1.51(2)
C38 C39 1.54(2)
C38 P2 1.825(12)
C38 H38 0.9800
C39 H39A 0.9600
C39 H39B 0.9600
C39 H39C 0.9600
C40 H40A 0.9600
C40 H40B 0.9600
C40 H40C 0.9600
C41 N2 1.455(12)
C41 C42 1.514(13)
C41 H41A 0.9700
C41 H41B 0.9700
C42 P3 1.841(8)
C42 H42A 0.9700
C42 H42B 0.9700
C43 C45 1.510(18)
C43 C44 1.549(14)
C43 P3 1.855(10)
C43 H43 0.9800
C44 H44A 0.9600
C44 H44B 0.9600
C44 H44C 0.9600
C45 H45A 0.9600
C45 H45B 0.9600
C45 H45C 0.9600
C46 C48 1.525(14)
C46 C47 1.539(17)
C46 P3 1.865(9)
C46 H46 0.9800
C47 H47A 0.9600
C47 H47B 0.9600
C47 H47C 0.9600
C48 H48A 0.9600
C48 H48B 0.9600
C48 H48C 0.9600
C49 N2 1.495(14)
C49 C50 1.51(2)
C49 H49A 0.9700
C49 H49B 0.9700
C50 P4 1.813(17)
C50 H50A 0.9700
C50 H50B 0.9700
C51 C52 1.53(2)
C51 C53 1.54(2)
C51 P4 1.855(12)
C51 H51 0.9800
C52 H52A 0.9600
C52 H52B 0.9600
C52 H52C 0.9600
C53 H53A 0.9600
C53 H53B 0.9600
C53 H53C 0.9600
Cl1 Ru1 2.468(2)
Cl1 Ru2 2.470(2)
Cl2 Ru1 2.420(2)
Cl2 Ru2 2.556(2)
Cl3 Ru2 2.433(2)
Cl3 Ru1 2.582(2)
N1 Ru1 2.113(7)
N1 H1 0.9100
N2 Ru2 2.117(7)
N2 H2A 0.9100
P1 Ru1 2.247(2)
P2 C135 1.77(3)
P2 C34 1.840(13)
P2 C134 1.88(2)
P2 C35 1.912(15)
P2 Ru1 2.285(2)
P3 Ru2 2.266(2)
P4 C54 1.844(17)
P4 C154 1.94(2)
P4 Ru2 2.274(3)
C36 C35 1.54(2)
C36 H36A 0.9600
C36 H36B 0.9600
C36 H36C 0.9600
C35 C37 1.51(3)
C35 H35 0.9800
C37 H37A 0.9600
C37 H37B 0.9600
C37 H37C 0.9600
C54 C56 1.52(3)
C54 C55 1.54(3)
C54 H54 0.9800
C55 H55A 0.9600
C55 H55B 0.9600
C55 H55C 0.9600
C56 H56A 0.9600
C56 H56B 0.9600
C56 H56C 0.9600
C34 H34A 0.9700
C34 H34B 0.9700
C156 C154 1.57(3)
C156 H15A 0.9600
C156 H15B 0.9600
C156 H15C 0.9600
C155 C154 1.54(3)
C155 H15D 0.9600
C155 H15E 0.9600
C155 H15F 0.9600
C154 H154 0.9800
C137 C135 1.55(3)
C137 H13A 0.9600
C137 H13B 0.9600
C137 H13C 0.9600
C136 C135 1.54(4)
C136 H13D 0.9600
C136 H13E 0.9600
C136 H13F 0.9600
C135 H135 0.9800
C134 H13G 0.9700
C134 H13H 0.9700
